data_2312569
loop_
_publ_author_name
'Pinto, Camila B.'
'Dos Santos, Leonardo H. R.'
'Rodrigues, Bernardo L.'

_publ_section_title
;
 Further evaluation of the shape of atomic Hirshfeld surfaces: M...H
 contacts and homoatomic bonds.
;
_journal_coeditor_code DG3057
_journal_issue 9
_journal_name_full 'Acta crystallographica. Section C, Structural chemistry'
_journal_paper_doi 10.1107/S2053229624007125
_journal_volume 80
_journal_year 2024
_chemical_formula_iupac '[Mn (C4 H3 O4)2 (H2 O1)4]'
_chemical_formula_moiety 'C8 H14 Mn1 O12'
_chemical_formula_sum 'C8 H14 Mn O12'
_chemical_formula_weight 357.132
_chemical_name_systematic
;
Tetraaquabis(3-carboxypropionato)manganese(II)
;
_space_group_crystal_system triclinic
_space_group_IT_number 2
_space_group_name_Hall '-P 1'
_space_group_name_H-M_alt 'P -1'
_atom_sites_solution_primary dual
_audit_creation_method
;
Olex2 1.5
(compiled 2024.02.16 svn.r378c4104 for OlexSys, GUI svn.r6928)
;
_cell_angle_alpha 109.863(4)
_cell_angle_beta 104.606(4)
_cell_angle_gamma 93.344(4)
_cell_formula_units_Z 1
_cell_length_a 5.3263(2)
_cell_length_b 7.3743(4)
_cell_length_c 9.3688(4)
_cell_measurement_reflns_used 7273
_cell_measurement_temperature 298.15
_cell_measurement_theta_max 36.9340
_cell_measurement_theta_min 2.9730
_cell_volume 330.69(3)
_computing_cell_refinement
;
CrysAlis PRO (Rigaku OD, 2019)
;
_computing_data_collection
;
CrysAlis PRO (Rigaku OD, 2019)
;
_computing_data_reduction
;
CrysAlis PRO (Rigaku OD, 2019)
;
_computing_molecular_graphics
;
OLEX2 (Dolomanov <i>et al.</i>,  2009)
;
_computing_publication_material
;
OLEX2 (Dolomanov <i>et al.</i>,  2009)
;
_computing_structure_refinement
;
olex2.refine (Bourhis <i>et al.</i>,  2015)
;
_computing_structure_solution
;
SHELXT2018 (Sheldrick, 2015)
;
_diffrn_ambient_temperature 298.15
_diffrn_detector 'CCD plate'
_diffrn_detector_area_resol_mean 10.4186
_diffrn_measured_fraction_theta_full 1.0000
_diffrn_measured_fraction_theta_max 0.9713
_diffrn_measurement_device 'four-circle diffractometer'
_diffrn_measurement_device_type 'Rigaku Xcalibur Gemini ultra diffractometer with an Atlas detector'
_diffrn_measurement_method '\w scans'
_diffrn_radiation_monochromator graphite
_diffrn_radiation_probe x-ray
_diffrn_radiation_type 'Mo K\a'
_diffrn_radiation_wavelength 0.71073
_diffrn_reflns_av_R_equivalents 0.0350
_diffrn_reflns_av_unetI/netI 0.0192
_diffrn_reflns_limit_h_max 9
_diffrn_reflns_limit_h_min -9
_diffrn_reflns_limit_k_max 12
_diffrn_reflns_limit_k_min -12
_diffrn_reflns_limit_l_max 15
_diffrn_reflns_limit_l_min -16
_diffrn_reflns_number 19553
_diffrn_reflns_theta_full 25.2417
_diffrn_reflns_theta_max 37.55
_diffrn_reflns_theta_min 2.41
_diffrn_source 'fine-focus sealed X-ray tube'
_exptl_absorpt_coefficient_mu 1.061
_exptl_absorpt_correction_T_max 0.846
_exptl_absorpt_correction_T_min 0.628
_exptl_absorpt_correction_type gaussian
_exptl_absorpt_process_details
;
(CrysAlis PRO; Rigaku OD, 2019)
;
_exptl_crystal_colour colourless
_exptl_crystal_density_diffrn 1.793
_exptl_crystal_description prism
_exptl_crystal_F_000 183.525
_exptl_crystal_size_max 0.633
_exptl_crystal_size_mid 0.299
_exptl_crystal_size_min 0.167
_refine_diff_density_max 0.3149
_refine_diff_density_min -0.3702
_refine_ls_extinction_coef 0.147(5)
_refine_ls_extinction_expression Fc^*^=kFc[1+0.001xFc^2^\l^3^/sin(2\q)]^-1/4^
_refine_ls_goodness_of_fit_ref 1.1693
_refine_ls_hydrogen_treatment refall
_refine_ls_matrix_type full
_refine_ls_number_constraints 0
_refine_ls_number_parameters 161
_refine_ls_number_reflns 3387
_refine_ls_number_restraints 2
_refine_ls_restrained_S_all 1.1690
_refine_ls_R_factor_all 0.0270
_refine_ls_R_factor_gt 0.0221
_refine_ls_shift/su_max 0.0006
_refine_ls_shift/su_mean 0.0001
_refine_ls_structure_factor_coef Fsqd
_refine_ls_weighting_details 'w=1/[\s^2^(Fo^2^)+(0.0112P)^2^+0.0202P] where P=(Fo^2^+2Fc^2^)/3'
_refine_ls_weighting_scheme calc
_refine_ls_wR_factor_gt 0.0419
_refine_ls_wR_factor_ref 0.0440
_reflns_number_gt 3080
_reflns_number_total 3387
_reflns_threshold_expression I>=2u(I)
_cod_data_source_file dg3057sup1.cif
_cod_data_source_block MMn
_cod_original_formula_sum 'C8 H14 Mn1 O12'
_cod_database_code 2312569

loop_
_space_group_symop_id
_space_group_symop_operation_xyz
1 x,y,z
2 -x,-y,-z

loop_
_atom_site_type_symbol
_atom_site_label
_atom_site_fract_x
_atom_site_fract_y
_atom_site_fract_z
_atom_site_U_iso_or_equiv
_atom_site_adp_type
_atom_site_occupancy
Mn Mn1 0.5 0.5 0.0 0.02354(4) Uani 1.000000
O O6 0.17539(10) 0.63644(8) -0.09901(6) 0.02884(9) Uani 1.000000
H H6A 0.176(2) 0.7625(17) -0.0248(13) 0.052(3) Uani 1.000000
H H6B -0.006(2) 0.5686(17) -0.1351(14) 0.044(3) Uani 1.000000
O O5 0.25361(11) 0.22490(8) -0.08093(6) 0.03389(11) Uani 1.000000
H H5B 0.273(2) 0.1430(17) -0.0188(14) 0.052(3) Uani 1.000000
H H5A 0.152(3) 0.1497(18) -0.1817(14) 0.068(4) Uani 1.000000
O O1 0.35076(9) 0.55933(7) 0.20922(5) 0.03005(10) Uani 1.000000
O O2 0.69527(10) 0.76593(9) 0.38470(6) 0.04108(13) Uani 1.000000
O O4 0.70832(12) 0.97260(8) 0.87417(5) 0.04048(13) Uani 1.000000
O O3 0.83930(11) 0.95375(9) 0.66590(6) 0.04406(14) Uani 1.000000
C C4 0.67058(13) 0.90784(9) 0.73002(7) 0.02680(11) Uani 1.000000
C C1 0.46970(11) 0.66972(9) 0.34814(6) 0.02366(10) Uani 1.000000
C C2 0.33347(12) 0.68135(10) 0.47090(7) 0.02894(12) Uani 1.000000
H H2 0.1404(18) 0.5951(17) 0.4220(12) 0.061(3) Uani 1.000000
C C3 0.41848(13) 0.77718(10) 0.62846(7) 0.02911(12) Uani 1.000000
H H3 0.286(2) 0.7594(16) 0.6947(11) 0.057(3) Uani 1.000000
H H3A 0.777(3) 0.871(2) 0.5321(17) 0.057(4) Uani 1.000000

loop_
_atom_site_aniso_label
_atom_site_aniso_U_11
_atom_site_aniso_U_22
_atom_site_aniso_U_33
_atom_site_aniso_U_12
_atom_site_aniso_U_13
_atom_site_aniso_U_23
Mn1 0.02150(6) 0.02687(7) 0.02184(6) 0.00024(4) 0.00755(4) 0.00811(5)
O6 0.0252(2) 0.0314(2) 0.0272(2) 0.00409(18) 0.00701(17) 0.00791(18)
H6A 0.054(8) 0.052(8) 0.040(7) 0.014(6) 0.015(6) 0.003(6)
H6B 0.021(5) 0.049(7) 0.061(8) -0.003(5) 0.011(5) 0.019(6)
O5 0.0360(3) 0.0329(3) 0.0245(2) -0.0100(2) 0.00188(19) 0.0080(2)
H5B 0.063(9) 0.044(7) 0.047(8) 0.002(6) 0.011(7) 0.018(6)
H5A 0.083(10) 0.061(9) 0.032(7) 0.005(7) 0.004(7) -0.005(6)
O1 0.0278(2) 0.0372(2) 0.01795(17) -0.00238(18) 0.00689(15) 0.00242(16)
O2 0.0306(2) 0.0596(3) 0.0221(2) -0.0135(2) 0.01017(18) 0.0031(2)
O4 0.0584(3) 0.0364(3) 0.01792(19) -0.0067(2) 0.0065(2) 0.00479(18)
O3 0.0353(3) 0.0587(4) 0.0223(2) -0.0181(2) 0.00400(19) 0.0025(2)
C4 0.0325(3) 0.0264(3) 0.0172(2) 0.0005(2) 0.0047(2) 0.00519(19)
C1 0.0221(2) 0.0287(3) 0.0170(2) 0.0008(2) 0.00621(17) 0.00464(19)
C2 0.0236(2) 0.0374(3) 0.0201(2) -0.0033(2) 0.0083(2) 0.0034(2)
H2 0.029(5) 0.092(9) 0.048(7) -0.018(6) 0.016(5) 0.010(6)
C3 0.0292(3) 0.0350(3) 0.0198(2) -0.0010(2) 0.0106(2) 0.0044(2)
H3 0.056(7) 0.075(8) 0.034(6) -0.009(6) 0.025(5) 0.004(5)
H3A 0.051(9) 0.078(11) 0.025(11) -0.020(8) 0.009(8) 0.002(9)

loop_
_atom_type_symbol
_atom_type_scat_dispersion_source
_atom_type_scat_dispersion_real
_atom_type_scat_dispersion_imag
_atom_type_scat_source
C 'Brennan, Cowan, Rev. Sci. Instrum., 1992, 63, 850' 0.00313 0.00162 'NoSpherA2: Chem.Sci. 2021, DOI:10.1039/D0SC05526C'
H 'Brennan, Cowan, Rev. Sci. Instrum., 1992, 63, 850' 0.00000 0.00000 'NoSpherA2: Chem.Sci. 2021, DOI:10.1039/D0SC05526C'
Mn 'Brennan, Cowan, Rev. Sci. Instrum., 1992, 63, 850' 0.33764 0.73350 'NoSpherA2: Chem.Sci. 2021, DOI:10.1039/D0SC05526C'
O 'Brennan, Cowan, Rev. Sci. Instrum., 1992, 63, 850' 0.01085 0.00610 'NoSpherA2: Chem.Sci. 2021, DOI:10.1039/D0SC05526C'

loop_
_exptl_crystal_face_index_h
_exptl_crystal_face_index_k
_exptl_crystal_face_index_l
_exptl_crystal_face_perp_dist
7 0 1 0.1549
0 10 -4 0.3393
0 -10 4 0.2741
5 -8 3 0.2695
-7 0 -1 0.1233
2 0 -13 0.0820
-2 0 12 0.0822

loop_
_geom_angle_atom_site_label_1
_geom_angle_atom_site_label_2
_geom_angle_atom_site_label_3
_geom_angle_site_symmetry_1
_geom_angle_site_symmetry_3
_geom_angle
_geom_angle_publ_flag
O6 Mn1 O6 2_665 . 180.0 ?
O5 Mn1 O6 2_665 . 87.40(2) ?
O5 Mn1 O6 . . 92.60(2) ?
O5 Mn1 O6 . 2_665 87.40(2) ?
O5 Mn1 O6 2_665 2_665 92.60(2) ?
O5 Mn1 O5 2_665 . 180.0 ?
O1 Mn1 O6 2_665 2_665 87.384(18) ?
O1 Mn1 O6 . . 87.384(18) ?
O1 Mn1 O6 2_665 . 92.616(18) ?
O1 Mn1 O6 . 2_665 92.616(18) ?
O1 Mn1 O5 . 2_665 96.915(19) ?
O1 Mn1 O5 2_665 . 96.915(19) ?
O1 Mn1 O5 2_665 2_665 83.085(19) ?
O1 Mn1 O5 . . 83.085(19) ?
O1 Mn1 O1 2_665 . 180.0 ?
H6A O6 Mn1 . . 110.5(7) ?
H6B O6 Mn1 . . 119.6(7) ?
H6B O6 H6A . . 105.9(10) ?
H5B O5 Mn1 . . 121.3(7) ?
H5A O5 Mn1 . . 129.1(9) ?
H5A O5 H5B . . 107.5(10) ?
C1 O1 Mn1 . . 126.25(4) ?
H3A O2 C1 . . 111.6(5) ?
H3A O3 C4 . . 111.5(6) ?
O3 C4 O4 . . 121.75(6) ?
C3 C4 O4 . . 118.22(6) ?
C3 C4 O3 . . 120.01(5) ?
O2 C1 O1 . . 122.34(5) ?
C2 C1 O1 . . 116.72(5) ?
C2 C1 O2 . . 120.94(5) ?
H2 C2 C1 . . 112.7(5) ?
C3 C2 C1 . . 129.73(6) ?
C3 C2 H2 . . 117.6(5) ?
C2 C3 C4 . . 130.30(6) ?
H3 C3 C4 . . 113.3(5) ?
H3 C3 C2 . . 116.4(5) ?
O3 H3A O2 . . 174.6(13) ?

loop_
_geom_bond_atom_site_label_1
_geom_bond_atom_site_label_2
_geom_bond_site_symmetry_2
_geom_bond_distance
_geom_bond_publ_flag
Mn1 O6 2_665 2.2114(5) ?
Mn1 O6 . 2.2114(5) ?
Mn1 O5 . 2.1343(5) ?
Mn1 O5 2_665 2.1343(5) ?
Mn1 O1 . 2.2156(4) ?
Mn1 O1 2_665 2.2156(4) ?
O6 H6A . 0.952(11) ?
O6 H6B . 0.981(10) ?
O5 H5B . 0.964(12) ?
O5 H5A . 0.919(11) ?
O1 C1 . 1.2498(7) ?
O2 C1 . 1.2618(8) ?
O2 H3A . 1.276(14) ?
O4 C4 . 1.2272(7) ?
O3 C4 . 1.2877(8) ?
O3 H3A . 1.140(14) ?
C4 C3 . 1.4894(9) ?
C1 C2 . 1.4892(8) ?
C2 H2 . 1.077(9) ?
C2 C3 . 1.3417(8) ?
C3 H3 . 1.081(9) ?

loop_
_geom_torsion_atom_site_label_1
_geom_torsion_atom_site_label_2
_geom_torsion_atom_site_label_3
_geom_torsion_atom_site_label_4
_geom_torsion_site_symmetry_1
_geom_torsion_site_symmetry_2
_geom_torsion_site_symmetry_3
_geom_torsion_site_symmetry_4
_geom_torsion
_geom_torsion_publ_flag
Mn1 O1 C1 O2 . . . . 1.42(6) ?
Mn1 O1 C1 O2 2_665 . . . 1.42(6) ?
Mn1 O1 C1 C2 2_665 . . . -177.87(5) ?
Mn1 O1 C1 C2 . . . . -177.87(5) ?
O1 C1 C2 C3 . . . . 175.70(6) ?
O2 C1 C2 C3 . . . . -3.60(8) ?
O4 C4 C3 C2 . . . . -176.81(7) ?
O3 C4 C3 C2 . . . . 4.83(9) ?
C4 C3 C2 C1 . . . . 2.59(10) ?

loop_
_restr_equal_distance_atom_site_label_1
_restr_equal_distance_atom_site_label_2
_restr_equal_distance_site_symmetry_2
Mn1 H5B 1
Mn1 H5A 1

loop_
_restr_equal_distance_class_class_id
_restr_equal_distance_class_target_weight_param
1 0.0200

_cod_database_fobs_code 2312569
